data_2201134
loop_
_publ_author_name
'Marciniak, Bernard'
'Pavlyuk, Volodymyr'
'Dondela, Barbara'

_publ_section_title
;
 5-Ethylbenzo[<i>c</i>]-1,5-naphthyridinium iodide
;
_journal_issue 5
_journal_name_full 'Acta Crystallographica Section E'
_journal_page_first o484
_journal_page_last o486
_journal_paper_doi 10.1107/S1600536802005354
_journal_volume 58
_journal_year 2002
_chemical_formula_iupac 'C14 H13 N2 1+, I 1-'
_chemical_formula_moiety 'C14 H13 N2 1+, I 1-'
_chemical_formula_sum 'C14 H13 I N2'
_chemical_formula_weight 336.16
_chemical_melting_point 491
_chemical_name_common 'quaternary azaaromatic salt'
_chemical_name_systematic '  5-ethylbenzo[c]-1,5-naphthyridinium iodide'
_space_group_IT_number 14
_symmetry_cell_setting monoclinic
_symmetry_space_group_name_Hall '-P 2ybc'
_symmetry_space_group_name_H-M 'P 1 21/c 1'
_atom_sites_solution_hydrogens geom
_atom_sites_solution_primary direct
_atom_sites_solution_secondary difmap
_audit_creation_method SHELXL-97
_cell_angle_alpha 90.00
_cell_angle_beta 91.62(3)
_cell_angle_gamma 90.00
_cell_formula_units_Z 4
_cell_length_a 6.5890(10)
_cell_length_b 13.365(3)
_cell_length_c 14.892(3)
_cell_measurement_reflns_used 74
_cell_measurement_temperature 293(2)
_cell_measurement_theta_max 25.0
_cell_measurement_theta_min 3.0
_cell_volume 1310.9(4)
_computing_cell_refinement 'DARCH software'
_computing_data_collection 'DARCH software'
_computing_data_reduction 'DARCH software'
_computing_molecular_graphics 'ORTEP-3 (Farrugia, 1997) and PLATON (Spek, 2000)'
_computing_publication_material SHELXL97
_computing_structure_refinement 'SHELXL97 (Sheldrick, 1997)'
_computing_structure_solution 'SHELXS97 (Sheldrick, 1990)'
_diffrn_ambient_temperature 293(2)
_diffrn_measured_fraction_theta_full 0.857
_diffrn_measured_fraction_theta_max 0.857
_diffrn_measurement_device_type DARCH-1
_diffrn_measurement_method \w-2\q
_diffrn_radiation_monochromator graphite
_diffrn_radiation_source 'BSW X-ray tube'
_diffrn_radiation_type MoK\a
_diffrn_radiation_wavelength 0.71069
_diffrn_reflns_av_R_equivalents 0.0430
_diffrn_reflns_av_sigmaI/netI 0.0184
_diffrn_reflns_limit_h_max 8
_diffrn_reflns_limit_h_min -8
_diffrn_reflns_limit_k_max 17
_diffrn_reflns_limit_k_min 0
_diffrn_reflns_limit_l_max 19
_diffrn_reflns_limit_l_min 0
_diffrn_reflns_number 2586
_diffrn_reflns_theta_full 27.49
_diffrn_reflns_theta_max 27.49
_diffrn_reflns_theta_min 2.74
_diffrn_standards_decay_% 0
_diffrn_standards_interval_count 0
_diffrn_standards_interval_time 0
_diffrn_standards_number 0
_exptl_absorpt_coefficient_mu 2.422
_exptl_absorpt_correction_T_max .785
_exptl_absorpt_correction_T_min .577
_exptl_absorpt_correction_type empirical
_exptl_absorpt_process_details '(DIFABS; Walker & Stuart, 1983)'
_exptl_crystal_colour 'clear pale yellow'
_exptl_crystal_density_diffrn 1.703
_exptl_crystal_density_meas ?
_exptl_crystal_density_method 'not measured'
_exptl_crystal_description prism
_exptl_crystal_F_000 656
_exptl_crystal_size_max .45
_exptl_crystal_size_mid .18
_exptl_crystal_size_min .10
_refine_diff_density_max 0.654
_refine_diff_density_min -0.818
_refine_ls_extinction_coef 0.0060(13)
_refine_ls_extinction_expression Fc^*^=kFc[1+0.001xFc^2^\l^3^/sin(2\q)]^-1/4^
_refine_ls_extinction_method SHELXL97
_refine_ls_goodness_of_fit_ref 1.336
_refine_ls_hydrogen_treatment constr
_refine_ls_matrix_type full
_refine_ls_number_parameters 157
_refine_ls_number_reflns 2586
_refine_ls_number_restraints 0
_refine_ls_restrained_S_all 1.336
_refine_ls_R_factor_all 0.0457
_refine_ls_R_factor_gt 0.0424
_refine_ls_shift/su_max 0.004
_refine_ls_shift/su_mean 0.001
_refine_ls_structure_factor_coef Fsqd
_refine_ls_weighting_details 'calc w = 1/[\s^2^(Fo^2^)+(0.0748P)^2^+0.56P] where P = (Fo^2^+2Fc^2^)/3'
_refine_ls_weighting_scheme calc
_refine_ls_wR_factor_gt 0.1386
_refine_ls_wR_factor_ref 0.1479
_reflns_number_gt 2399
_reflns_number_total 2586
_reflns_threshold_expression I>2\s(I)
_cod_data_source_file na6142.cif
_cod_data_source_block I
_cod_depositor_comments
;
The following automatic conversions were performed:
'_symmetry_cell_setting' value 'Monoclinic' changed to 'monoclinic'
according to '/home/saulius/struct/CIF-dictionaries/cif_core.dic'
dictionary named 'cif_core.dic' version 2.4.1 from 2010-06-29.

Automatic conversion script
Id: cif_fix_enum 1527 2010-12-29 10:47:43Z saulius 

The following automatic conversions were performed:

'_symmetry_cell_setting' value 'Monoclinic' changed to 'monoclinic'
according to /home/saulius/struct/CIF-dictionaries/cif_core.dic
dictionary named 'cif_core.dic' version 2.4.1 from 2010-06-29.

Automatic conversion script
Id: cif_fix_values 1715 2011-07-08 13:25:40Z adriana 

The following automatic conversions were performed:

'_exptl_crystal_density_meas' value 'not measered' was changed to '?'
- the value is perceived as not measured.

Automatic conversion script
Id: cif_fix_values 3008 2015-01-20 13:52:24Z robertas 
;
_cod_original_sg_symbol_H-M 'P 21/c'
_cod_database_code 2201134
_cod_database_fobs_code 2201134

loop_
_symmetry_equiv_pos_as_xyz
'x, y, z'
'-x, y+1/2, -z+1/2'
'-x, -y, -z'
'x, -y-1/2, z-1/2'

loop_
_atom_site_label
_atom_site_fract_x
_atom_site_fract_y
_atom_site_fract_z
_atom_site_U_iso_or_equiv
_atom_site_adp_type
_atom_site_calc_flag
_atom_site_refinement_flags
_atom_site_occupancy
_atom_site_disorder_assembly
_atom_site_disorder_group
_atom_site_type_symbol
I1 0.73326(6) 0.34075(3) 0.16387(3) 0.0839(2) Uani d . 1 . . I
N1 0.1607(9) 0.5160(4) 0.2667(3) 0.0810(12) Uani d . 1 . . N
N2 -0.2553(7) 0.4824(4) 0.4235(4) 0.0855(13) Uani d . 1 . . N
C1 0.2731(9) 0.4395(4) 0.2883(3) 0.0760(13) Uani d . 1 . . C
H1 0.3902 0.4284 0.2563 0.091 Uiso calc R 1 . . H
C2 0.2260(8) 0.3720(4) 0.3584(4) 0.0693(11) Uani d . 1 . . C
C3 0.3587(9) 0.2943(5) 0.3807(4) 0.0820(14) Uani d . 1 . . C
H3 0.4797 0.2869 0.3508 0.098 Uiso calc R 1 . . H
C4 0.3092(10) 0.2288(5) 0.4471(4) 0.0898(16) Uani d . 1 . . C
H4 0.3980 0.1775 0.4638 0.108 Uiso calc R 1 . . H
C5 0.1242(7) 0.2395(3) 0.4897(3) 0.0879(16) Uani d . 1 . . C
H5 0.0902 0.1938 0.5339 0.106 Uiso calc R 1 . . H
C6 -0.0079(7) 0.3148(3) 0.4685(3) 0.0773(13) Uani d R 1 . . C
H6 -0.1307 0.3198 0.4974 0.093 Uiso calc R 1 . . H
C7 0.0423(8) 0.3843(4) 0.4031(3) 0.0678(11) Uani d . 1 . . C
C8 -0.0815(8) 0.4702(4) 0.3786(3) 0.0713(12) Uani d . 1 . . C
C9 -0.3652(10) 0.5629(6) 0.4023(6) 0.104(2) Uani d . 1 . . C
H9 -0.4842 0.5740 0.4330 0.124 Uiso calc R 1 . . H
C10 -0.3107(15) 0.6325(6) 0.3357(7) 0.112(3) Uani d . 1 . . C
H10 -0.3926 0.6879 0.3240 0.134 Uiso calc R 1 . . H
C11 -0.1389(13) 0.6187(5) 0.2886(5) 0.098(2) Uani d . 1 . . C
H11 -0.1023 0.6630 0.2437 0.118 Uiso calc R 1 . . H
C12 -0.0190(10) 0.5347(4) 0.3108(4) 0.0784(14) Uani d . 1 . . C
C13 0.2335(17) 0.5785(5) 0.1907(6) 0.120(3) Uani d . 1 . . C
H13A 0.1751 0.6448 0.1955 0.21(4) Uiso calc R 1 . . H
H13B 0.3798 0.5854 0.1971 0.21(4) Uiso calc R 1 . . H
C14 0.187(2) 0.5409(7) 0.1054(5) 0.151(5) Uani d . 1 . . C
H14A 0.2439 0.4753 0.0997 0.23(4) Uiso calc R 1 . . H
H14B 0.2420 0.5843 0.0610 0.23(4) Uiso calc R 1 . . H
H14C 0.0420 0.5374 0.0969 0.23(4) Uiso calc R 1 . . H

loop_
_atom_site_aniso_label
_atom_site_aniso_U_11
_atom_site_aniso_U_22
_atom_site_aniso_U_33
_atom_site_aniso_U_12
_atom_site_aniso_U_13
_atom_site_aniso_U_23
I1 0.0805(3) 0.0862(3) 0.0852(3) -0.00962(17) 0.00636(19) -0.01661(16)
N1 0.114(4) 0.061(2) 0.068(2) 0.000(2) 0.005(2) -0.0006(19)
N2 0.068(2) 0.090(3) 0.098(3) 0.001(2) -0.010(2) -0.022(3)
C1 0.096(4) 0.067(3) 0.066(3) -0.007(3) 0.006(2) -0.011(2)
C2 0.074(3) 0.058(3) 0.076(3) -0.002(2) 0.004(2) -0.008(2)
C3 0.080(3) 0.080(4) 0.086(3) 0.009(3) 0.002(3) -0.008(3)
C4 0.101(4) 0.076(4) 0.092(4) 0.022(3) -0.003(3) 0.004(3)
C5 0.116(5) 0.074(3) 0.074(3) 0.000(3) 0.004(3) 0.008(3)
C6 0.084(3) 0.076(3) 0.072(3) -0.006(3) 0.010(2) 0.001(2)
C7 0.068(3) 0.067(3) 0.068(2) -0.004(2) -0.0070(19) -0.007(2)
C8 0.073(3) 0.065(3) 0.075(3) -0.001(2) -0.011(2) -0.014(2)
C9 0.074(3) 0.096(5) 0.140(6) 0.010(3) -0.020(4) -0.029(4)
C10 0.111(5) 0.080(4) 0.142(7) 0.027(4) -0.049(5) -0.015(4)
C11 0.116(5) 0.075(4) 0.102(4) 0.012(4) -0.042(4) -0.005(3)
C12 0.095(4) 0.063(3) 0.076(3) 0.002(3) -0.025(3) -0.008(2)
C13 0.199(10) 0.063(4) 0.099(4) -0.015(4) 0.027(5) 0.016(3)
C14 0.271(14) 0.104(6) 0.080(4) -0.028(7) 0.028(6) 0.014(4)

loop_
_atom_type_symbol
_atom_type_description
_atom_type_scat_dispersion_real
_atom_type_scat_dispersion_imag
_atom_type_scat_source
C C 0.0033 0.0016 'International Tables Vol C Tables 4.2.6.8 and 6.1.1.4'
H H 0.0000 0.0000 'International Tables Vol C Tables 4.2.6.8 and 6.1.1.4'
N N 0.0061 0.0033 'International Tables Vol C Tables 4.2.6.8 and 6.1.1.4'
I I -0.4742 1.8119 'International Tables Vol C Tables 4.2.6.8 and 6.1.1.4'

loop_
_geom_angle_atom_site_label_1
_geom_angle_atom_site_label_2
_geom_angle_atom_site_label_3
_geom_angle
C1 N1 C12 120.7(5)
C1 N1 C13 115.7(6)
C12 N1 C13 123.5(6)
C9 N2 C8 116.3(6)
N1 C1 C2 123.2(5)
N1 C1 H1 118.4
C2 C1 H1 118.4
C7 C2 C3 121.1(5)
C7 C2 C1 118.8(5)
C3 C2 C1 120.1(5)
C4 C3 C2 119.3(5)
C4 C3 H3 120.3
C2 C3 H3 120.3
C3 C4 C5 119.4(5)
C3 C4 H4 120.3
C5 C4 H4 120.3
C6 C5 C4 122.0(3)
C6 C5 H5 119.0
C4 C5 H5 119.0
C5 C6 C7 119.5(3)
C5 C6 H6 120.3
C7 C6 H6 120.3
C6 C7 C2 118.5(5)
C6 C7 C8 124.1(5)
C2 C7 C8 117.3(5)
N2 C8 C12 123.6(5)
N2 C8 C7 116.7(5)
C12 C8 C7 119.7(5)
N2 C9 C10 123.4(7)
N2 C9 H9 118.3
C10 C9 H9 118.3
C11 C10 C9 120.3(7)
C11 C10 H10 119.9
C9 C10 H10 119.9
C10 C11 C12 117.2(7)
C10 C11 H11 121.4
C12 C11 H11 121.4
N1 C12 C11 120.8(6)
N1 C12 C8 120.1(5)
C11 C12 C8 119.1(6)
C14 C13 N1 114.9(7)
C14 C13 H13A 108.5
N1 C13 H13A 108.5
C14 C13 H13B 108.5
N1 C13 H13B 108.5
H13A C13 H13B 107.5
C13 C14 H14A 109.5
C13 C14 H14B 109.5
H14A C14 H14B 109.5
C13 C14 H14C 109.5
H14A C14 H14C 109.5
H14B C14 H14C 109.5

loop_
_geom_bond_atom_site_label_1
_geom_bond_atom_site_label_2
_geom_bond_site_symmetry_2
_geom_bond_distance
_geom_bond_publ_flag
I1 I1 1 0.0000(9) ?
N1 C1 . 1.297(8) ?
N1 C12 . 1.393(8) ?
N1 C13 . 1.496(8) ?
N2 C9 . 1.330(9) ?
N2 C8 . 1.353(7) ?
C1 C2 . 1.421(8) ?
C1 H1 . 0.9300 ?
C2 C7 . 1.407(7) ?
C2 C3 . 1.392(8) ?
C3 C4 . 1.366(9) ?
C3 H3 . 0.9300 ?
C4 C5 . 1.398(8) ?
C4 H4 . 0.9300 ?
C5 C6 . 1.3617 ?
C5 H5 . 0.9300 ?
C6 C7 . 1.393(7) ?
C6 H6 . 0.9300 ?
C7 C8 . 1.449(7) ?
C8 C12 . 1.398(8) ?
C9 C10 . 1.414(13) ?
C9 H9 . 0.9300 ?
C10 C11 . 1.361(13) ?
C10 H10 . 0.9300 ?
C11 C12 . 1.406(9) ?
C11 H11 . 0.9300 ?
C13 C14 . 1.392(13) ?
C13 H13A . 0.9700 ?
C13 H13B . 0.9700 ?
C14 H14A . 0.9600 ?
C14 H14B . 0.9600 ?
C14 H14C . 0.9600 ?

loop_
_geom_hbond_atom_site_label_D
_geom_hbond_atom_site_label_H
_geom_hbond_atom_site_label_A
_geom_hbond_site_symmetry_A
_geom_hbond_distance_DH
_geom_hbond_distance_HA
_geom_hbond_distance_DA
_geom_hbond_angle_DHA
C1 H1 I1 1 0.93 2.92 3.832(6) 166
C10 H10 I1 2 0.93 3.04 3.937(8) 162

loop_
_geom_torsion_atom_site_label_1
_geom_torsion_atom_site_label_2
_geom_torsion_atom_site_label_3
_geom_torsion_atom_site_label_4
_geom_torsion
C12 N1 C1 C2 -1.7(8)
C13 N1 C1 C2 -179.6(6)
N1 C1 C2 C7 4.3(8)
N1 C1 C2 C3 -176.9(5)
C7 C2 C3 C4 0.0(9)
C1 C2 C3 C4 -178.7(6)
C2 C3 C4 C5 1.7(9)
C3 C4 C5 C6 -1.4(8)
C4 C5 C6 C7 -0.7(4)
C5 C6 C7 C2 2.4(5)
C5 C6 C7 C8 -176.6(3)
C3 C2 C7 C6 -2.1(8)
C1 C2 C7 C6 176.7(5)
C3 C2 C7 C8 176.9(5)
C1 C2 C7 C8 -4.3(7)
C9 N2 C8 C12 -2.4(8)
C9 N2 C8 C7 178.2(5)
C6 C7 C8 N2 0.5(7)
C2 C7 C8 N2 -178.5(5)
C6 C7 C8 C12 -178.9(5)
C2 C7 C8 C12 2.1(7)
C8 N2 C9 C10 1.3(10)
N2 C9 C10 C11 0.6(12)
C9 C10 C11 C12 -1.4(10)
C1 N1 C12 C11 178.8(6)
C13 N1 C12 C11 -3.5(9)
C1 N1 C12 C8 -0.7(8)
C13 N1 C12 C8 177.1(6)
C10 C11 C12 N1 -179.1(6)
C10 C11 C12 C8 0.4(9)
N2 C8 C12 N1 -178.9(5)
C7 C8 C12 N1 0.4(7)
N2 C8 C12 C11 1.6(8)
C7 C8 C12 C11 -179.0(5)
C1 N1 C13 C14 80.8(11)
C12 N1 C13 C14 -97.1(10)
